data_4089094
loop_
_publ_author_name
'Belyaev, Andrey'
'Dau, Thuy Minh'
'J\"anis, Janne'
'Grachova, Elena V.'
'Tunik, Sergey P.'
'Koshevoy, Igor O.'

_publ_section_title
;
 Low-Nuclearity Alkynyl d10Clusters Supported by Chelating Multidentate
 Phosphines
;
_journal_issue 21
_journal_name_full Organometallics
_journal_page_first 3763
_journal_paper_doi 10.1021/acs.organomet.6b00701
_journal_volume 35
_journal_year 2016
_chemical_formula_moiety '2(C62 H47 Au Cu P4), 2(F6 P), C H2 Cl2'
_chemical_formula_sum 'C125 H96 Au2 Cl2 Cu2 F12 P10'
_chemical_formula_weight 2727.62
_space_group_crystal_system triclinic
_space_group_IT_number 2
_space_group_name_Hall '-P 1'
_space_group_name_H-M_alt 'P -1'
_atom_sites_solution_hydrogens geom
_audit_creation_method SHELXL-2014/7
_cell_angle_alpha 98.904(18)
_cell_angle_beta 98.603(12)
_cell_angle_gamma 91.20(4)
_cell_formula_units_Z 1
_cell_length_a 10.788(12)
_cell_length_b 17.03(2)
_cell_length_c 17.42(2)
_cell_measurement_reflns_used 9797
_cell_measurement_temperature 120(2)
_cell_measurement_theta_max 30.02
_cell_measurement_theta_min 2.31
_cell_volume 3123(6)
_computing_cell_refinement 'SAINT (Bruker AXS, 2009)'
_computing_data_collection 'APEX2 (Bruker AXS, 2010)'
_computing_data_reduction 'SAINT (Bruker AXS, 2009)'
_computing_molecular_graphics 'Diamond v.4.03 (Brandenburg, 2014)'
_computing_publication_material 'SHELXL-2014 (Sheldrick, 2014)'
_computing_structure_refinement 'SHELXL-2014/7 (Sheldrick, 2014)'
_computing_structure_solution 'SHELXS-2014 (Sheldrick, 2014)'
_diffrn_ambient_temperature 120(2)
_diffrn_detector_area_resol_mean 16
_diffrn_measured_fraction_theta_full 0.999
_diffrn_measured_fraction_theta_max 0.994
_diffrn_measurement_device '62mm x 62mm CCD camera on \k-goniostat'
_diffrn_measurement_device_type 'Bruker KAPPA APEX II DUO CCD'
_diffrn_measurement_method '\f scans and \w scans with \k offset'
_diffrn_radiation_monochromator 'curved graphite crystal'
_diffrn_radiation_type MoK\a
_diffrn_radiation_wavelength 0.71073
_diffrn_reflns_av_R_equivalents 0.0821
_diffrn_reflns_av_unetI/netI 0.0641
_diffrn_reflns_Laue_measured_fraction_full 0.999
_diffrn_reflns_Laue_measured_fraction_max 0.994
_diffrn_reflns_limit_h_max 15
_diffrn_reflns_limit_h_min -15
_diffrn_reflns_limit_k_max 25
_diffrn_reflns_limit_k_min -24
_diffrn_reflns_limit_l_max 25
_diffrn_reflns_limit_l_min -25
_diffrn_reflns_number 135948
_diffrn_reflns_point_group_measured_fraction_full 0.999
_diffrn_reflns_point_group_measured_fraction_max 0.994
_diffrn_reflns_theta_full 25.242
_diffrn_reflns_theta_max 31.597
_diffrn_reflns_theta_min 1.198
_exptl_absorpt_coefficient_mu 2.912
_exptl_absorpt_correction_T_max 0.813
_exptl_absorpt_correction_T_min 0.772
_exptl_absorpt_correction_type numerical
_exptl_absorpt_process_details 'SADABS (Sheldrick, 2008)'
_exptl_crystal_colour colourless
_exptl_crystal_density_diffrn 1.450
_exptl_crystal_description block
_exptl_crystal_F_000 1354
_exptl_crystal_size_max 0.224
_exptl_crystal_size_mid 0.074
_exptl_crystal_size_min 0.071
_refine_diff_density_max 2.377
_refine_diff_density_min -1.431
_refine_diff_density_rms 0.139
_refine_ls_extinction_method none
_refine_ls_goodness_of_fit_ref 1.033
_refine_ls_hydrogen_treatment constr
_refine_ls_matrix_type full
_refine_ls_number_parameters 703
_refine_ls_number_reflns 20814
_refine_ls_number_restraints 18
_refine_ls_restrained_S_all 1.038
_refine_ls_R_factor_all 0.0716
_refine_ls_R_factor_gt 0.0463
_refine_ls_shift/su_max 0.004
_refine_ls_shift/su_mean 0.000
_refine_ls_structure_factor_coef Fsqd
_refine_ls_weighting_details 'w=1/[\s^2^(Fo^2^)+(0.0591P)^2^+1.0106P] where P=(Fo^2^+2Fc^2^)/3'
_refine_ls_weighting_scheme calc
_refine_ls_wR_factor_gt 0.1051
_refine_ls_wR_factor_ref 0.1125
_reflns_Friedel_coverage 0.000
_reflns_number_gt 15716
_reflns_number_total 20814
_reflns_threshold_expression 'I > 2\s(I)'
_cod_data_source_file om6b00701_si_002.cif
_cod_data_source_block 8
_cod_database_code 4089094
_shelx_shelxl_version_number 2014/7
_shelx_space_group_comment
;
The symmetry employed for this shelxl refinement is uniquely defined
by the following loop, which should always be used as a source of
symmetry information in preference to the above space-group names.
They are only intended as comments.
;
_shelx_estimated_absorpt_t_min 0.562
_shelx_estimated_absorpt_t_max 0.820

loop_
_space_group_symop_operation_xyz
'x, y, z'
'-x, -y, -z'

loop_
_atom_site_label
_atom_site_type_symbol
_atom_site_fract_x
_atom_site_fract_y
_atom_site_fract_z
_atom_site_U_iso_or_equiv
_atom_site_adp_type
_atom_site_occupancy
_atom_site_site_symmetry_order
_atom_site_calc_flag
_atom_site_refinement_flags_posn
_atom_site_refinement_flags_adp
_atom_site_refinement_flags_occupancy
C1 C 0.1868(3) 0.8414(2) 0.7615(2) 0.0250(7) Uani 1 1 d . . .
C2 C 0.2580(3) 0.8284(2) 0.8183(2) 0.0244(7) Uani 1 1 d . . .
C3 C 0.3516(3) 0.8192(2) 0.8848(2) 0.0254(7) Uani 1 1 d . . .
C4 C 0.4121(4) 0.7478(2) 0.8872(3) 0.0342(9) Uani 1 1 d . . .
H4 H 0.3944 0.7054 0.8443 0.041 Uiso 1 1 calc R U .
C5 C 0.4985(4) 0.7392(3) 0.9528(3) 0.0441(11) Uani 1 1 d . . .
H5 H 0.5403 0.6908 0.9543 0.053 Uiso 1 1 calc R U .
C6 C 0.5243(4) 0.8003(3) 1.0160(3) 0.0449(11) Uani 1 1 d . . .
H6 H 0.5826 0.7935 1.0608 0.054 Uiso 1 1 calc R U .
C7 C 0.4648(4) 0.8717(3) 1.0136(3) 0.0445(11) Uani 1 1 d . . .
H7 H 0.4833 0.9141 1.0565 0.053 Uiso 1 1 calc R U .
C8 C 0.3779(4) 0.8808(3) 0.9483(3) 0.0363(9) Uani 1 1 d . . .
H8 H 0.3363 0.9293 0.9471 0.044 Uiso 1 1 calc R U .
C9 C -0.1517(3) 0.9498(2) 0.5583(2) 0.0275(8) Uani 1 1 d . . .
C10 C -0.1521(5) 1.0150(3) 0.6172(3) 0.0436(11) Uani 1 1 d . . .
H10 H -0.1395 1.0083 0.6709 0.052 Uiso 1 1 calc R U .
C11 C -0.1711(5) 1.0899(3) 0.5969(4) 0.0563(15) Uani 1 1 d . . .
H11 H -0.1735 1.1342 0.6371 0.068 Uiso 1 1 calc R U .
C12 C -0.1861(4) 1.1010(3) 0.5214(4) 0.0559(16) Uani 1 1 d . . .
H12 H -0.2003 1.1526 0.5086 0.067 Uiso 1 1 calc R U .
C13 C -0.1812(4) 1.0384(3) 0.4634(3) 0.0484(13) Uani 1 1 d . . .
H13 H -0.1895 1.0470 0.4103 0.058 Uiso 1 1 calc R U .
C14 C -0.1637(4) 0.9606(3) 0.4811(3) 0.0357(10) Uani 1 1 d . . .
H14 H -0.1605 0.9169 0.4404 0.043 Uiso 1 1 calc R U .
C15 C -0.1389(3) 0.7806(2) 0.5000(2) 0.0245(7) Uani 1 1 d . . .
C16 C -0.0279(4) 0.7432(2) 0.4863(2) 0.0293(8) Uani 1 1 d . . .
H16 H 0.0456 0.7535 0.5245 0.035 Uiso 1 1 calc R U .
C17 C -0.0255(4) 0.6910(3) 0.4168(3) 0.0406(10) Uani 1 1 d . . .
H17 H 0.0499 0.6658 0.4075 0.049 Uiso 1 1 calc R U .
C18 C -0.1325(5) 0.6756(3) 0.3610(3) 0.0456(11) Uani 1 1 d . . .
H18 H -0.1303 0.6410 0.3129 0.055 Uiso 1 1 calc R U .
C19 C -0.2430(4) 0.7110(3) 0.3759(3) 0.0466(12) Uani 1 1 d . . .
H19 H -0.3169 0.6994 0.3382 0.056 Uiso 1 1 calc R U .
C20 C -0.2470(4) 0.7630(3) 0.4449(2) 0.0339(9) Uani 1 1 d . . .
H20 H -0.3234 0.7865 0.4546 0.041 Uiso 1 1 calc R U .
C21 C -0.2785(3) 0.8382(2) 0.6296(2) 0.0211(7) Uani 1 1 d . . .
C22 C -0.3857(3) 0.8737(2) 0.5982(2) 0.0299(8) Uani 1 1 d . . .
H22 H -0.3824 0.9020 0.5556 0.036 Uiso 1 1 calc R U .
C23 C -0.4970(4) 0.8682(2) 0.6282(3) 0.0335(9) Uani 1 1 d . . .
H23 H -0.5695 0.8920 0.6055 0.040 Uiso 1 1 calc R U .
C24 C -0.5029(4) 0.8289(3) 0.6901(3) 0.0329(9) Uani 1 1 d . . .
H24 H -0.5787 0.8265 0.7114 0.040 Uiso 1 1 calc R U .
C25 C -0.3965(3) 0.7917(2) 0.7223(2) 0.0261(8) Uani 1 1 d . . .
H25 H -0.4008 0.7646 0.7657 0.031 Uiso 1 1 calc R U .
C26 C -0.2843(3) 0.7942(2) 0.6911(2) 0.0198(6) Uani 1 1 d . . .
C27 C -0.1512(3) 0.65462(19) 0.64888(19) 0.0177(6) Uani 1 1 d . . .
C28 C -0.2502(3) 0.6373(2) 0.5859(2) 0.0223(7) Uani 1 1 d . . .
H28 H -0.3182 0.6718 0.5818 0.027 Uiso 1 1 calc R U .
C29 C -0.2496(4) 0.5705(2) 0.5298(2) 0.0277(8) Uani 1 1 d . . .
H29 H -0.3169 0.5595 0.4872 0.033 Uiso 1 1 calc R U .
C30 C -0.1512(4) 0.5194(2) 0.5354(2) 0.0276(8) Uani 1 1 d . . .
H30 H -0.1527 0.4726 0.4977 0.033 Uiso 1 1 calc R U .
C31 C -0.0505(3) 0.5367(2) 0.5962(2) 0.0242(7) Uani 1 1 d . . .
H31 H 0.0178 0.5024 0.5989 0.029 Uiso 1 1 calc R U .
C32 C -0.0494(3) 0.6042(2) 0.65324(19) 0.0193(6) Uani 1 1 d . . .
C33 C 0.2169(3) 0.5942(2) 0.6980(2) 0.0203(7) Uani 1 1 d . . .
C34 C 0.2662(3) 0.6431(2) 0.6508(2) 0.0257(7) Uani 1 1 d . . .
H34 H 0.2263 0.6907 0.6414 0.031 Uiso 1 1 calc R U .
C35 C 0.3723(4) 0.6224(3) 0.6178(2) 0.0311(8) Uani 1 1 d . . .
H35 H 0.4045 0.6555 0.5856 0.037 Uiso 1 1 calc R U .
C36 C 0.4314(3) 0.5537(3) 0.6317(2) 0.0312(9) Uani 1 1 d . . .
H36 H 0.5043 0.5397 0.6090 0.037 Uiso 1 1 calc R U .
C37 C 0.3853(4) 0.5055(2) 0.6781(2) 0.0318(9) Uani 1 1 d . . .
H37 H 0.4262 0.4582 0.6872 0.038 Uiso 1 1 calc R U .
C38 C 0.2785(3) 0.5256(2) 0.7120(2) 0.0261(7) Uani 1 1 d . . .
H38 H 0.2478 0.4923 0.7447 0.031 Uiso 1 1 calc R U .
C39 C 0.0451(3) 0.5495(2) 0.7976(2) 0.0220(7) Uani 1 1 d . . .
C40 C -0.0498(4) 0.4898(2) 0.7739(2) 0.0276(8) Uani 1 1 d . . .
H40 H -0.1006 0.4863 0.7239 0.033 Uiso 1 1 calc R U .
C41 C -0.0700(4) 0.4359(2) 0.8230(3) 0.0374(10) Uani 1 1 d . . .
H41 H -0.1350 0.3957 0.8064 0.045 Uiso 1 1 calc R U .
C42 C 0.0026(4) 0.4397(3) 0.8951(3) 0.0410(11) Uani 1 1 d . . .
H42 H -0.0110 0.4016 0.9278 0.049 Uiso 1 1 calc R U .
C43 C 0.0965(4) 0.4995(3) 0.9205(2) 0.0381(10) Uani 1 1 d . . .
H43 H 0.1461 0.5028 0.9709 0.046 Uiso 1 1 calc R U .
C44 C 0.1172(4) 0.5544(2) 0.8719(2) 0.0307(8) Uani 1 1 d . . .
H44 H 0.1807 0.5955 0.8894 0.037 Uiso 1 1 calc R U .
C45 C -0.2150(3) 0.68337(19) 0.8006(2) 0.0182(6) Uani 1 1 d . . .
C46 C -0.3062(3) 0.6221(2) 0.7762(2) 0.0250(7) Uani 1 1 d . . .
H46 H -0.3458 0.6122 0.7229 0.030 Uiso 1 1 calc R U .
C47 C -0.3404(4) 0.5750(2) 0.8292(2) 0.0286(8) Uani 1 1 d . . .
H47 H -0.4020 0.5328 0.8119 0.034 Uiso 1 1 calc R U .
C48 C -0.2841(4) 0.5901(2) 0.9071(2) 0.0281(8) Uani 1 1 d . . .
H48 H -0.3078 0.5583 0.9432 0.034 Uiso 1 1 calc R U .
C49 C -0.1940(3) 0.6508(2) 0.9327(2) 0.0237(7) Uani 1 1 d . . .
H49 H -0.1556 0.6603 0.9863 0.028 Uiso 1 1 calc R U .
C50 C -0.1585(3) 0.69880(18) 0.88027(19) 0.0175(6) Uani 1 1 d . . .
C51 C -0.1071(4) 0.8679(2) 0.9079(2) 0.0229(7) Uani 1 1 d . . .
C52 C -0.0359(4) 0.9342(2) 0.8974(3) 0.0352(9) Uani 1 1 d . . .
H52 H 0.0506 0.9295 0.8933 0.042 Uiso 1 1 calc R U .
C53 C -0.0903(5) 1.0059(2) 0.8931(3) 0.0481(13) Uani 1 1 d . . .
H53 H -0.0416 1.0500 0.8848 0.058 Uiso 1 1 calc R U .
C54 C -0.2136(6) 1.0142(3) 0.9007(3) 0.0561(14) Uani 1 1 d . . .
H54 H -0.2498 1.0644 0.8988 0.067 Uiso 1 1 calc R U .
C55 C -0.2873(5) 0.9490(3) 0.9113(4) 0.0548(14) Uani 1 1 d . . .
H55 H -0.3735 0.9544 0.9156 0.066 Uiso 1 1 calc R U .
C56 C -0.2320(4) 0.8761(2) 0.9153(3) 0.0402(10) Uani 1 1 d . . .
H56 H -0.2807 0.8318 0.9232 0.048 Uiso 1 1 calc R U .
C57 C 0.0370(4) 0.7697(2) 1.0075(2) 0.0306(9) Uani 1 1 d . . .
C58 C -0.0297(5) 0.7889(2) 1.0686(2) 0.0407(11) Uani 1 1 d . . .
H58 H -0.1139 0.8043 1.0582 0.049 Uiso 1 1 calc R U .
C59 C 0.0261(7) 0.7857(3) 1.1464(3) 0.0573(16) Uani 1 1 d . . .
H59 H -0.0209 0.7979 1.1884 0.069 Uiso 1 1 calc R U .
C60 C 0.1475(7) 0.7653(3) 1.1612(3) 0.0646(19) Uani 1 1 d . . .
H60 H 0.1851 0.7637 1.2139 0.077 Uiso 1 1 calc R U .
C61 C 0.2185(6) 0.7464(3) 1.0996(3) 0.0632(17) Uani 1 1 d . . .
H61 H 0.3036 0.7328 1.1101 0.076 Uiso 1 1 calc R U .
C62 C 0.1609(5) 0.7484(3) 1.0237(3) 0.0456(12) Uani 1 1 d . . .
H62 H 0.2069 0.7348 0.9815 0.055 Uiso 1 1 calc R U .
C63 C 0.4276(14) 0.3507(8) 0.8460(7) 0.078(4) Uani 0.5 1 d . U P
H63A H 0.4314 0.3725 0.7969 0.093 Uiso 0.5 1 calc R U P
H63B H 0.4669 0.2986 0.8400 0.093 Uiso 0.5 1 calc R U P
Au1 Au 0.03730(2) 0.84671(2) 0.67930(2) 0.02242(5) Uani 1 1 d . . .
Cu1 Cu 0.06281(4) 0.75216(2) 0.79589(2) 0.01734(8) Uani 1 1 d . . .
F1 F 0.7019(4) 0.4034(3) 0.6405(3) 0.1189(19) Uani 1 1 d . . .
F2 F 0.5610(3) 0.3316(3) 0.6865(2) 0.0816(12) Uani 1 1 d . . .
F3 F 0.7467(3) 0.2821(2) 0.66600(17) 0.0591(8) Uani 1 1 d . . .
F4 F 0.5708(4) 0.2353(2) 0.5860(3) 0.1005(15) Uani 1 1 d . . .
F5 F 0.7111(3) 0.3054(3) 0.5420(2) 0.0995(16) Uani 1 1 d . . .
F6 F 0.5254(3) 0.3582(2) 0.56382(19) 0.0668(9) Uani 1 1 d . . .
P1 P -0.13450(8) 0.85227(5) 0.58851(6) 0.02170(18) Uani 1 1 d . . .
P2 P -0.15246(8) 0.73701(5) 0.72957(5) 0.01640(16) Uani 1 1 d . . .
P3 P 0.07570(8) 0.62443(5) 0.73771(5) 0.01693(16) Uani 1 1 d . . .
P4 P -0.02903(9) 0.77363(5) 0.90576(5) 0.02153(18) Uani 1 1 d . . .
P5 P 0.63688(10) 0.32079(7) 0.61483(7) 0.0336(2) Uani 1 1 d . . .
Cl1 Cl 0.2828(3) 0.3336(2) 0.84990(15) 0.0662(9) Uani 0.5 1 d . U P
Cl2 Cl 0.5224(5) 0.4124(2) 0.9203(2) 0.1044(15) Uani 0.5 1 d . U P

loop_
_atom_site_aniso_label
_atom_site_aniso_U_11
_atom_site_aniso_U_22
_atom_site_aniso_U_33
_atom_site_aniso_U_23
_atom_site_aniso_U_13
_atom_site_aniso_U_12
C1 0.0173(16) 0.0237(17) 0.033(2) 0.0007(15) 0.0052(14) -0.0052(13)
C2 0.0218(17) 0.0267(18) 0.0254(18) 0.0044(14) 0.0056(14) -0.0007(14)
C3 0.0173(16) 0.0325(19) 0.0269(18) 0.0068(15) 0.0028(14) 0.0012(14)
C4 0.027(2) 0.030(2) 0.045(2) 0.0057(18) 0.0049(18) 0.0042(16)
C5 0.031(2) 0.050(3) 0.057(3) 0.023(2) 0.008(2) 0.014(2)
C6 0.030(2) 0.062(3) 0.043(3) 0.016(2) -0.0033(19) 0.006(2)
C7 0.037(2) 0.055(3) 0.035(2) 0.000(2) -0.0073(19) 0.006(2)
C8 0.032(2) 0.039(2) 0.036(2) 0.0050(18) -0.0021(17) 0.0054(18)
C9 0.0171(16) 0.0260(18) 0.044(2) 0.0194(17) 0.0056(15) 0.0003(13)
C10 0.047(3) 0.029(2) 0.060(3) 0.015(2) 0.015(2) 0.0015(19)
C11 0.056(3) 0.025(2) 0.093(5) 0.019(3) 0.018(3) 0.003(2)
C12 0.029(2) 0.033(3) 0.115(5) 0.043(3) 0.009(3) 0.0028(18)
C13 0.025(2) 0.056(3) 0.074(4) 0.049(3) 0.000(2) -0.003(2)
C14 0.0214(19) 0.041(2) 0.050(3) 0.026(2) 0.0011(17) -0.0023(16)
C15 0.0229(17) 0.0241(17) 0.0288(19) 0.0090(15) 0.0070(14) -0.0010(13)
C16 0.0211(18) 0.0279(19) 0.040(2) 0.0070(17) 0.0073(16) -0.0016(14)
C17 0.032(2) 0.035(2) 0.057(3) 0.003(2) 0.016(2) -0.0020(18)
C18 0.042(3) 0.041(3) 0.049(3) -0.010(2) 0.008(2) -0.009(2)
C19 0.032(2) 0.056(3) 0.044(3) -0.004(2) -0.005(2) -0.009(2)
C20 0.0233(19) 0.044(2) 0.035(2) 0.0086(18) 0.0014(16) 0.0009(17)
C21 0.0172(15) 0.0215(16) 0.0263(18) 0.0082(14) 0.0033(13) 0.0023(12)
C22 0.0199(17) 0.032(2) 0.041(2) 0.0176(17) 0.0024(16) 0.0037(15)
C23 0.0192(18) 0.037(2) 0.047(2) 0.0172(19) 0.0043(17) 0.0078(16)
C24 0.0200(18) 0.040(2) 0.042(2) 0.0085(18) 0.0135(17) 0.0059(16)
C25 0.0237(18) 0.0285(19) 0.0291(19) 0.0087(15) 0.0094(15) 0.0025(14)
C26 0.0186(16) 0.0198(16) 0.0213(16) 0.0032(13) 0.0043(13) 0.0015(12)
C27 0.0200(16) 0.0179(15) 0.0150(15) 0.0025(12) 0.0025(12) -0.0033(12)
C28 0.0184(16) 0.0254(17) 0.0236(17) 0.0062(14) 0.0025(13) -0.0027(13)
C29 0.0244(18) 0.038(2) 0.0174(17) 0.0004(15) -0.0004(14) -0.0095(15)
C30 0.0298(19) 0.0300(19) 0.0203(17) -0.0062(15) 0.0064(15) -0.0059(15)
C31 0.0256(18) 0.0234(17) 0.0222(17) -0.0023(14) 0.0059(14) -0.0005(14)
C32 0.0220(16) 0.0196(16) 0.0166(15) 0.0037(12) 0.0031(13) -0.0019(12)
C33 0.0186(16) 0.0234(17) 0.0169(15) -0.0013(13) 0.0008(12) -0.0003(13)
C34 0.0239(18) 0.0277(19) 0.0247(18) 0.0021(15) 0.0037(14) -0.0024(14)
C35 0.0262(19) 0.041(2) 0.0242(19) -0.0007(16) 0.0047(15) -0.0107(16)
C36 0.0164(17) 0.044(2) 0.028(2) -0.0092(17) 0.0017(14) -0.0004(15)
C37 0.0242(19) 0.033(2) 0.036(2) -0.0009(17) 0.0007(16) 0.0080(16)
C38 0.0245(18) 0.0256(18) 0.0281(19) 0.0046(15) 0.0030(15) 0.0033(14)
C39 0.0283(18) 0.0165(16) 0.0235(17) 0.0061(13) 0.0077(14) 0.0040(13)
C40 0.031(2) 0.0226(18) 0.030(2) 0.0062(15) 0.0066(16) -0.0004(15)
C41 0.046(3) 0.028(2) 0.043(2) 0.0158(18) 0.013(2) -0.0007(18)
C42 0.047(3) 0.034(2) 0.052(3) 0.027(2) 0.019(2) 0.0145(19)
C43 0.048(3) 0.044(2) 0.026(2) 0.0179(18) 0.0025(18) 0.011(2)
C44 0.035(2) 0.032(2) 0.0258(19) 0.0064(16) 0.0035(16) 0.0046(16)
C45 0.0176(15) 0.0160(15) 0.0221(16) 0.0045(12) 0.0055(13) 0.0004(12)
C46 0.0258(18) 0.0264(18) 0.0219(17) 0.0035(14) 0.0022(14) -0.0071(14)
C47 0.032(2) 0.0239(18) 0.030(2) 0.0061(15) 0.0038(16) -0.0098(15)
C48 0.032(2) 0.0239(18) 0.0297(19) 0.0116(15) 0.0014(16) -0.0064(15)
C49 0.0248(18) 0.0232(17) 0.0227(17) 0.0067(14) -0.0008(14) 0.0004(13)
C50 0.0220(16) 0.0108(14) 0.0190(15) 0.0037(12) 0.0001(12) 0.0003(11)
C51 0.036(2) 0.0145(15) 0.0172(16) -0.0009(12) 0.0053(14) -0.0011(13)
C52 0.044(2) 0.0203(18) 0.043(2) 0.0012(17) 0.015(2) -0.0039(16)
C53 0.073(4) 0.0171(19) 0.060(3) 0.0064(19) 0.027(3) -0.001(2)
C54 0.079(4) 0.023(2) 0.073(4) 0.011(2) 0.026(3) 0.018(2)
C55 0.047(3) 0.031(2) 0.088(4) 0.001(2) 0.022(3) 0.015(2)
C56 0.045(3) 0.0210(19) 0.057(3) 0.0042(19) 0.020(2) -0.0001(17)
C57 0.047(2) 0.0186(17) 0.0224(18) 0.0048(14) -0.0069(17) -0.0100(16)
C58 0.068(3) 0.024(2) 0.028(2) 0.0030(16) 0.004(2) -0.010(2)
C59 0.117(5) 0.027(2) 0.025(2) 0.0032(18) 0.006(3) -0.016(3)
C60 0.112(5) 0.036(3) 0.036(3) 0.017(2) -0.032(3) -0.026(3)
C61 0.069(4) 0.060(3) 0.054(3) 0.029(3) -0.029(3) -0.024(3)
C62 0.052(3) 0.038(2) 0.043(3) 0.020(2) -0.016(2) -0.012(2)
C63 0.119(8) 0.079(7) 0.041(5) 0.034(5) 0.005(5) -0.021(6)
Au1 0.01690(7) 0.02386(7) 0.02808(8) 0.01026(5) 0.00249(5) -0.00087(4)
Cu1 0.01706(19) 0.01536(19) 0.01859(19) 0.00048(15) 0.00218(15) -0.00177(14)
F1 0.101(3) 0.070(3) 0.174(5) 0.050(3) -0.045(3) -0.038(2)
F2 0.078(2) 0.121(3) 0.067(2) 0.043(2) 0.046(2) 0.046(2)
F3 0.0485(17) 0.093(2) 0.0441(16) 0.0340(16) 0.0049(13) 0.0294(16)
F4 0.077(3) 0.069(3) 0.137(4) -0.012(3) -0.012(3) 0.001(2)
F5 0.056(2) 0.210(5) 0.054(2) 0.067(3) 0.0259(17) 0.060(3)
F6 0.0446(17) 0.104(3) 0.059(2) 0.0336(19) 0.0044(14) 0.0360(17)
P1 0.0163(4) 0.0236(4) 0.0283(5) 0.0126(4) 0.0048(3) 0.0015(3)
P2 0.0160(4) 0.0156(4) 0.0178(4) 0.0037(3) 0.0024(3) -0.0001(3)
P3 0.0185(4) 0.0153(4) 0.0169(4) 0.0026(3) 0.0021(3) 0.0012(3)
P4 0.0269(5) 0.0163(4) 0.0197(4) 0.0025(3) -0.0007(4) -0.0026(3)
P5 0.0229(5) 0.0468(6) 0.0359(6) 0.0192(5) 0.0058(4) 0.0079(4)
Cl1 0.0677(17) 0.106(2) 0.0341(12) 0.0237(13) 0.0175(12) 0.0515(17)
Cl2 0.170(4) 0.076(2) 0.073(2) 0.0295(18) 0.029(2) -0.065(2)

loop_
_atom_type_symbol
_atom_type_description
_atom_type_scat_dispersion_real
_atom_type_scat_dispersion_imag
_atom_type_scat_source
C C 0.0033 0.0016 'International Tables Vol C Tables 4.2.6.8 and 6.1.1.4'
H H 0.0000 0.0000 'International Tables Vol C Tables 4.2.6.8 and 6.1.1.4'
Au Au -2.0133 8.8022 'International Tables Vol C Tables 4.2.6.8 and 6.1.1.4'
Cu Cu 0.3201 1.2651 'International Tables Vol C Tables 4.2.6.8 and 6.1.1.4'
F F 0.0171 0.0103 'International Tables Vol C Tables 4.2.6.8 and 6.1.1.4'
P P 0.1023 0.0942 'International Tables Vol C Tables 4.2.6.8 and 6.1.1.4'
Cl Cl 0.1484 0.1585 'International Tables Vol C Tables 4.2.6.8 and 6.1.1.4'

loop_
_geom_angle_atom_site_label_1
_geom_angle_atom_site_label_2
_geom_angle_atom_site_label_3
_geom_angle
C2 C1 Au1 165.1(3)
C2 C1 Cu1 83.5(3)
Au1 C1 Cu1 81.87(14)
C1 C2 C3 174.2(4)
C1 C2 Cu1 66.4(2)
C3 C2 Cu1 119.4(3)
C8 C3 C4 119.6(4)
C8 C3 C2 119.8(4)
C4 C3 C2 120.6(4)
C5 C4 C3 119.6(4)
C5 C4 H4 120.2
C3 C4 H4 120.2
C6 C5 C4 120.8(4)
C6 C5 H5 119.6
C4 C5 H5 119.6
C5 C6 C7 119.8(4)
C5 C6 H6 120.1
C7 C6 H6 120.1
C6 C7 C8 119.8(4)
C6 C7 H7 120.1
C8 C7 H7 120.1
C7 C8 C3 120.4(4)
C7 C8 H8 119.8
C3 C8 H8 119.8
C14 C9 C10 119.9(4)
C14 C9 P1 122.8(3)
C10 C9 P1 117.3(3)
C11 C10 C9 119.4(5)
C11 C10 H10 120.3
C9 C10 H10 120.3
C12 C11 C10 121.3(6)
C12 C11 H11 119.4
C10 C11 H11 119.4
C11 C12 C13 120.0(4)
C11 C12 H12 120.0
C13 C12 H12 120.0
C12 C13 C14 120.9(5)
C12 C13 H13 119.6
C14 C13 H13 119.6
C9 C14 C13 118.5(5)
C9 C14 H14 120.8
C13 C14 H14 120.8
C20 C15 C16 119.5(4)
C20 C15 P1 122.3(3)
C16 C15 P1 118.2(3)
C17 C16 C15 120.0(4)
C17 C16 H16 120.0
C15 C16 H16 120.0
C18 C17 C16 120.2(4)
C18 C17 H17 119.9
C16 C17 H17 119.9
C17 C18 C19 119.5(4)
C17 C18 H18 120.2
C19 C18 H18 120.2
C20 C19 C18 121.0(4)
C20 C19 H19 119.5
C18 C19 H19 119.5
C19 C20 C15 119.7(4)
C19 C20 H20 120.1
C15 C20 H20 120.1
C22 C21 C26 119.5(3)
C22 C21 P1 117.6(3)
C26 C21 P1 122.8(3)
C23 C22 C21 121.0(4)
C23 C22 H22 119.5
C21 C22 H22 119.5
C24 C23 C22 120.3(4)
C24 C23 H23 119.9
C22 C23 H23 119.9
C23 C24 C25 119.9(3)
C23 C24 H24 120.0
C25 C24 H24 120.0
C26 C25 C24 120.6(3)
C26 C25 H25 119.7
C24 C25 H25 119.7
C25 C26 C21 118.5(3)
C25 C26 P2 118.8(3)
C21 C26 P2 122.6(3)
C28 C27 C32 119.3(3)
C28 C27 P2 122.7(3)
C32 C27 P2 117.9(2)
C29 C28 C27 120.5(3)
C29 C28 H28 119.8
C27 C28 H28 119.8
C28 C29 C30 120.3(3)
C28 C29 H29 119.8
C30 C29 H29 119.8
C29 C30 C31 120.1(3)
C29 C30 H30 120.0
C31 C30 H30 120.0
C30 C31 C32 120.3(3)
C30 C31 H31 119.8
C32 C31 H31 119.8
C31 C32 C27 119.5(3)
C31 C32 P3 121.3(3)
C27 C32 P3 119.1(3)
C38 C33 C34 118.6(3)
C38 C33 P3 123.5(3)
C34 C33 P3 117.9(3)
C35 C34 C33 120.4(4)
C35 C34 H34 119.8
C33 C34 H34 119.8
C36 C35 C34 120.2(4)
C36 C35 H35 119.9
C34 C35 H35 119.9
C37 C36 C35 120.2(4)
C37 C36 H36 119.9
C35 C36 H36 119.9
C36 C37 C38 120.5(4)
C36 C37 H37 119.8
C38 C37 H37 119.8
C33 C38 C37 120.1(4)
C33 C38 H38 120.0
C37 C38 H38 120.0
C44 C39 C40 118.8(3)
C44 C39 P3 118.0(3)
C40 C39 P3 123.1(3)
C41 C40 C39 120.3(4)
C41 C40 H40 119.9
C39 C40 H40 119.9
C42 C41 C40 120.8(4)
C42 C41 H41 119.6
C40 C41 H41 119.6
C41 C42 C43 119.9(4)
C41 C42 H42 120.0
C43 C42 H42 120.0
C44 C43 C42 119.8(4)
C44 C43 H43 120.1
C42 C43 H43 120.1
C43 C44 C39 120.4(4)
C43 C44 H44 119.8
C39 C44 H44 119.8
C46 C45 C50 119.3(3)
C46 C45 P2 121.5(3)
C50 C45 P2 118.9(3)
C45 C46 C47 120.7(3)
C45 C46 H46 119.6
C47 C46 H46 119.6
C48 C47 C46 119.7(3)
C48 C47 H47 120.1
C46 C47 H47 120.1
C49 C48 C47 120.6(3)
C49 C48 H48 119.7
C47 C48 H48 119.7
C48 C49 C50 120.5(3)
C48 C49 H49 119.8
C50 C49 H49 119.8
C49 C50 C45 119.2(3)
C49 C50 P4 123.8(3)
C45 C50 P4 116.6(2)
C56 C51 C52 119.1(4)
C56 C51 P4 123.8(3)
C52 C51 P4 117.0(3)
C53 C52 C51 120.4(4)
C53 C52 H52 119.8
C51 C52 H52 119.8
C54 C53 C52 120.6(4)
C54 C53 H53 119.7
C52 C53 H53 119.7
C53 C54 C55 120.3(4)
C53 C54 H54 119.8
C55 C54 H54 119.8
C56 C55 C54 119.0(5)
C56 C55 H55 120.5
C54 C55 H55 120.5
C51 C56 C55 120.6(4)
C51 C56 H56 119.7
C55 C56 H56 119.7
C58 C57 C62 119.1(4)
C58 C57 P4 122.5(4)
C62 C57 P4 118.3(4)
C57 C58 C59 120.4(5)
C57 C58 H58 119.8
C59 C58 H58 119.8
C60 C59 C58 119.7(5)
C60 C59 H59 120.1
C58 C59 H59 120.1
C59 C60 C61 121.0(5)
C59 C60 H60 119.5
C61 C60 H60 119.5
C62 C61 C60 118.2(6)
C62 C61 H61 120.9
C60 C61 H61 120.9
C61 C62 C57 121.6(6)
C61 C62 H62 119.2
C57 C62 H62 119.2
Cl1 C63 Cl2 121.5(9)
Cl1 C63 H63A 106.9
Cl2 C63 H63A 106.9
Cl1 C63 H63B 106.9
Cl2 C63 H63B 106.9
H63A C63 H63B 106.7
C1 Au1 P1 178.68(11)
C1 Au1 Cu1 52.34(11)
P1 Au1 Cu1 126.59(5)
C1 Cu1 P4 123.68(11)
C1 Cu1 P3 116.04(12)
P4 Cu1 P3 117.89(5)
C1 Cu1 C2 30.11(13)
P4 Cu1 C2 109.36(10)
P3 Cu1 C2 113.72(11)
C1 Cu1 P2 117.23(12)
P4 Cu1 P2 83.28(8)
P3 Cu1 P2 84.30(6)
C2 Cu1 P2 146.60(10)
C1 Cu1 Au1 45.79(11)
P4 Cu1 Au1 124.72(7)
P3 Cu1 Au1 107.90(8)
C2 Cu1 Au1 75.87(10)
P2 Cu1 Au1 71.75(5)
C15 P1 C9 107.0(2)
C15 P1 C21 108.57(17)
C9 P1 C21 102.78(17)
C15 P1 Au1 113.80(14)
C9 P1 Au1 113.13(14)
C21 P1 Au1 110.93(14)
C27 P2 C45 99.58(17)
C27 P2 C26 102.28(17)
C45 P2 C26 104.66(17)
C27 P2 Cu1 104.28(12)
C45 P2 Cu1 96.73(13)
C26 P2 Cu1 142.33(12)
C33 P3 C39 104.97(17)
C33 P3 C32 104.36(17)
C39 P3 C32 103.68(17)
C33 P3 Cu1 119.56(12)
C39 P3 Cu1 114.88(14)
C32 P3 Cu1 107.82(12)
C57 P4 C51 105.46(18)
C57 P4 C50 106.00(17)
C51 P4 C50 103.75(18)
C57 P4 Cu1 129.64(17)
C51 P4 Cu1 108.32(12)
C50 P4 Cu1 100.98(12)
F1 P5 F2 92.3(3)
F1 P5 F4 178.5(3)
F2 P5 F4 89.2(3)
F1 P5 F5 90.5(3)
F2 P5 F5 177.2(3)
F4 P5 F5 88.1(3)
F1 P5 F6 89.9(2)
F2 P5 F6 89.4(2)
F4 P5 F6 89.7(2)
F5 P5 F6 91.20(19)
F1 P5 F3 91.0(2)
F2 P5 F3 90.1(2)
F4 P5 F3 89.4(2)
F5 P5 F3 89.27(18)
F6 P5 F3 179.0(2)

loop_
_geom_bond_atom_site_label_1
_geom_bond_atom_site_label_2
_geom_bond_distance
C1 C2 1.211(5)
C1 Au1 2.004(4)
C1 Cu1 2.213(4)
C2 C3 1.448(5)
C2 Cu1 2.399(4)
C3 C8 1.394(6)
C3 C4 1.394(5)
C4 C5 1.392(6)
C4 H4 0.9500
C5 C6 1.383(7)
C5 H5 0.9500
C6 C7 1.391(7)
C6 H6 0.9500
C7 C8 1.392(6)
C7 H7 0.9500
C8 H8 0.9500
C9 C14 1.374(6)
C9 C10 1.390(6)
C9 P1 1.824(4)
C10 C11 1.387(6)
C10 H10 0.9500
C11 C12 1.344(8)
C11 H11 0.9500
C12 C13 1.358(8)
C12 H12 0.9500
C13 C14 1.416(6)
C13 H13 0.9500
C14 H14 0.9500
C15 C20 1.390(6)
C15 C16 1.403(5)
C15 P1 1.806(4)
C16 C17 1.391(6)
C16 H16 0.9500
C17 C18 1.385(7)
C17 H17 0.9500
C18 C19 1.388(7)
C18 H18 0.9500
C19 C20 1.386(6)
C19 H19 0.9500
C20 H20 0.9500
C21 C22 1.394(5)
C21 C26 1.407(5)
C21 P1 1.831(4)
C22 C23 1.386(6)
C22 H22 0.9500
C23 C24 1.363(6)
C23 H23 0.9500
C24 C25 1.408(5)
C24 H24 0.9500
C25 C26 1.402(5)
C25 H25 0.9500
C26 P2 1.843(4)
C27 C28 1.403(5)
C27 C32 1.408(5)
C27 P2 1.828(4)
C28 C29 1.380(5)
C28 H28 0.9500
C29 C30 1.389(6)
C29 H29 0.9500
C30 C31 1.390(5)
C30 H30 0.9500
C31 C32 1.398(5)
C31 H31 0.9500
C32 P3 1.826(4)
C33 C38 1.393(5)
C33 C34 1.406(5)
C33 P3 1.817(4)
C34 C35 1.384(5)
C34 H34 0.9500
C35 C36 1.381(6)
C35 H35 0.9500
C36 C37 1.371(6)
C36 H36 0.9500
C37 C38 1.397(5)
C37 H37 0.9500
C38 H38 0.9500
C39 C44 1.396(5)
C39 C40 1.397(5)
C39 P3 1.823(4)
C40 C41 1.383(5)
C40 H40 0.9500
C41 C42 1.370(7)
C41 H41 0.9500
C42 C43 1.393(7)
C42 H42 0.9500
C43 C44 1.391(6)
C43 H43 0.9500
C44 H44 0.9500
C45 C46 1.390(5)
C45 C50 1.412(5)
C45 P2 1.842(4)
C46 C47 1.397(5)
C46 H46 0.9500
C47 C48 1.382(6)
C47 H47 0.9500
C48 C49 1.379(5)
C48 H48 0.9500
C49 C50 1.404(5)
C49 H49 0.9500
C50 P4 1.827(4)
C51 C56 1.381(6)
C51 C52 1.402(5)
C51 P4 1.827(4)
C52 C53 1.373(6)
C52 H52 0.9500
C53 C54 1.365(8)
C53 H53 0.9500
C54 C55 1.403(8)
C54 H54 0.9500
C55 C56 1.395(6)
C55 H55 0.9500
C56 H56 0.9500
C57 C58 1.374(6)
C57 C62 1.392(7)
C57 P4 1.821(4)
C58 C59 1.408(7)
C58 H58 0.9500
C59 C60 1.360(9)
C59 H59 0.9500
C60 C61 1.411(10)
C60 H60 0.9500
C61 C62 1.380(7)
C61 H61 0.9500
C62 H62 0.9500
C63 Cl1 1.597(15)
C63 Cl2 1.721(13)
C63 H63A 0.9900
C63 H63B 0.9900
Au1 P1 2.263(2)
Au1 Cu1 2.767(2)
Cu1 P4 2.268(2)
Cu1 P3 2.269(2)
Cu1 P2 2.424(3)
F1 P5 1.530(4)
F2 P5 1.582(3)
F3 P5 1.591(3)
F4 P5 1.582(4)
F5 P5 1.589(4)
F6 P5 1.591(3)

loop_
_geom_torsion_atom_site_label_1
_geom_torsion_atom_site_label_2
_geom_torsion_atom_site_label_3
_geom_torsion_atom_site_label_4
_geom_torsion
Au1 C1 C2 Cu1 11.5(12)
Cu1 C2 C3 C8 -110.2(4)
Cu1 C2 C3 C4 67.2(4)
C8 C3 C4 C5 -0.4(6)
C2 C3 C4 C5 -177.7(4)
C3 C4 C5 C6 0.6(7)
C4 C5 C6 C7 -0.9(7)
C5 C6 C7 C8 1.1(8)
C6 C7 C8 C3 -0.9(7)
C4 C3 C8 C7 0.5(6)
C2 C3 C8 C7 177.9(4)
C14 C9 C10 C11 3.2(7)
P1 C9 C10 C11 -176.8(4)
C9 C10 C11 C12 -1.6(8)
C10 C11 C12 C13 -0.9(8)
C11 C12 C13 C14 1.8(7)
C10 C9 C14 C13 -2.4(6)
P1 C9 C14 C13 177.7(3)
C12 C13 C14 C9 -0.1(6)
C20 C15 C16 C17 2.2(6)
P1 C15 C16 C17 -176.4(3)
C15 C16 C17 C18 -0.2(6)
C16 C17 C18 C19 -1.7(7)
C17 C18 C19 C20 1.5(8)
C18 C19 C20 C15 0.5(7)
C16 C15 C20 C19 -2.4(6)
P1 C15 C20 C19 176.2(4)
C26 C21 C22 C23 2.0(6)
P1 C21 C22 C23 -177.6(3)
C21 C22 C23 C24 1.0(7)
C22 C23 C24 C25 -1.7(7)
C23 C24 C25 C26 -0.5(6)
C24 C25 C26 C21 3.4(6)
C24 C25 C26 P2 -174.5(3)
C22 C21 C26 C25 -4.1(5)
P1 C21 C26 C25 175.4(3)
C22 C21 C26 P2 173.7(3)
P1 C21 C26 P2 -6.7(4)
C32 C27 C28 C29 1.7(5)
P2 C27 C28 C29 -174.5(3)
C27 C28 C29 C30 0.4(5)
C28 C29 C30 C31 -2.1(6)
C29 C30 C31 C32 1.8(6)
C30 C31 C32 C27 0.2(5)
C30 C31 C32 P3 175.3(3)
C28 C27 C32 C31 -2.0(5)
P2 C27 C32 C31 174.4(3)
C28 C27 C32 P3 -177.2(2)
P2 C27 C32 P3 -0.8(4)
C38 C33 C34 C35 1.2(5)
P3 C33 C34 C35 -178.9(3)
C33 C34 C35 C36 -0.6(6)
C34 C35 C36 C37 0.1(6)
C35 C36 C37 C38 -0.3(6)
C34 C33 C38 C37 -1.4(5)
P3 C33 C38 C37 178.7(3)
C36 C37 C38 C33 0.9(6)
C44 C39 C40 C41 -1.1(6)
P3 C39 C40 C41 -178.5(3)
C39 C40 C41 C42 -0.3(6)
C40 C41 C42 C43 1.4(7)
C41 C42 C43 C44 -0.9(7)
C42 C43 C44 C39 -0.5(6)
C40 C39 C44 C43 1.5(6)
P3 C39 C44 C43 179.0(3)
C50 C45 C46 C47 -1.3(5)
P2 C45 C46 C47 171.3(3)
C45 C46 C47 C48 0.9(6)
C46 C47 C48 C49 -0.5(6)
C47 C48 C49 C50 0.5(6)
C48 C49 C50 C45 -0.9(5)
C48 C49 C50 P4 -173.3(3)
C46 C45 C50 C49 1.3(5)
P2 C45 C50 C49 -171.5(3)
C46 C45 C50 P4 174.2(3)
P2 C45 C50 P4 1.4(4)
C56 C51 C52 C53 -1.2(6)
P4 C51 C52 C53 175.7(4)
C51 C52 C53 C54 1.5(8)
C52 C53 C54 C55 -1.4(9)
C53 C54 C55 C56 1.1(9)
C52 C51 C56 C55 0.9(7)
P4 C51 C56 C55 -175.7(4)
C54 C55 C56 C51 -0.9(8)
C62 C57 C58 C59 -1.0(6)
P4 C57 C58 C59 -179.3(3)
C57 C58 C59 C60 1.4(7)
C58 C59 C60 C61 -0.5(7)
C59 C60 C61 C62 -0.8(8)
C60 C61 C62 C57 1.3(7)
C58 C57 C62 C61 -0.4(6)
P4 C57 C62 C61 178.0(4)
C20 C15 P1 C9 -68.2(4)
C16 C15 P1 C9 110.4(3)
C20 C15 P1 C21 42.0(4)
C16 C15 P1 C21 -139.4(3)
C20 C15 P1 Au1 166.1(3)
C16 C15 P1 Au1 -15.3(3)
C14 C9 P1 C15 -0.6(4)
C10 C9 P1 C15 179.4(3)
C14 C9 P1 C21 -114.9(3)
C10 C9 P1 C21 65.2(3)
C14 C9 P1 Au1 125.4(3)
C10 C9 P1 Au1 -54.5(3)
C22 C21 P1 C15 -82.5(3)
C26 C21 P1 C15 97.9(3)
C22 C21 P1 C9 30.5(3)
C26 C21 P1 C9 -149.0(3)
C22 C21 P1 Au1 151.7(3)
C26 C21 P1 Au1 -27.8(3)
C28 C27 P2 C45 94.6(3)
C32 C27 P2 C45 -81.7(3)
C28 C27 P2 C26 -12.8(3)
C32 C27 P2 C26 170.9(3)
C28 C27 P2 Cu1 -165.9(3)
C32 C27 P2 Cu1 17.9(3)
C46 C45 P2 C27 -36.7(3)
C50 C45 P2 C27 136.0(3)
C46 C45 P2 C26 68.8(3)
C50 C45 P2 C26 -118.5(3)
C46 C45 P2 Cu1 -142.4(3)
C50 C45 P2 Cu1 30.2(3)
C25 C26 P2 C27 107.0(3)
C21 C26 P2 C27 -70.8(3)
C25 C26 P2 C45 3.5(3)
C21 C26 P2 C45 -174.3(3)
C25 C26 P2 Cu1 -118.9(3)
C21 C26 P2 Cu1 63.2(4)
C38 C33 P3 C39 2.0(3)
C34 C33 P3 C39 -177.9(3)
C38 C33 P3 C32 -106.7(3)
C34 C33 P3 C32 73.4(3)
C38 C33 P3 Cu1 132.7(3)
C34 C33 P3 Cu1 -47.2(3)
C44 C39 P3 C33 77.8(3)
C40 C39 P3 C33 -104.8(3)
C44 C39 P3 C32 -173.0(3)
C40 C39 P3 C32 4.4(3)
C44 C39 P3 Cu1 -55.6(3)
C40 C39 P3 Cu1 121.8(3)
C31 C32 P3 C33 38.5(3)
C27 C32 P3 C33 -146.4(3)
C31 C32 P3 C39 -71.2(3)
C27 C32 P3 C39 104.0(3)
C31 C32 P3 Cu1 166.6(3)
C27 C32 P3 Cu1 -18.3(3)
C58 C57 P4 C51 45.4(4)
C62 C57 P4 C51 -132.9(3)
C58 C57 P4 C50 -64.2(4)
C62 C57 P4 C50 117.5(3)
C58 C57 P4 Cu1 176.2(3)
C62 C57 P4 Cu1 -2.2(4)
C56 C51 P4 C57 -91.9(4)
C52 C51 P4 C57 91.4(3)
C56 C51 P4 C50 19.4(4)
C52 C51 P4 C50 -157.4(3)
C56 C51 P4 Cu1 126.1(3)
C52 C51 P4 Cu1 -50.6(3)
C49 C50 P4 C57 0.4(3)
C45 C50 P4 C57 -172.2(3)
C49 C50 P4 C51 -110.4(3)
C45 C50 P4 C51 77.0(3)
C49 C50 P4 Cu1 137.4(3)
C45 C50 P4 Cu1 -35.2(3)
